data_4331819
loop_
_publ_author_name
'Gao, Ye'
'Twamley, Brendan'
'Shreeve, Jean'ne M.'

_publ_section_title
;
 Coordination Networks with Fluorinated Backbones
;
_journal_issue 3
_journal_name_full 'Inorganic Chemistry'
_journal_page_first 1150
_journal_page_last 1155
_journal_paper_doi 10.1021/ic051608h
_journal_volume 45
_journal_year 2006
_chemical_formula_moiety 'C28 H20 Ag2 F8 N8, C H4 O, 2(N O3), H2 O'
_chemical_formula_sum 'C29 H26 Ag2 F8 N10 O8'
_chemical_formula_weight 1010.34
_space_group_IT_number 14
_symmetry_cell_setting monoclinic
_symmetry_space_group_name_Hall '-P 2yn'
_symmetry_space_group_name_H-M 'P 1 21/n 1'
_atom_sites_solution_hydrogens geom
_atom_sites_solution_primary direct
_atom_sites_solution_secondary difmap
_audit_creation_method SHELXL-97
_cell_angle_alpha 90.00
_cell_angle_beta 91.763(1)
_cell_angle_gamma 90.00
_cell_formula_units_Z 2
_cell_length_a 5.8598(4)
_cell_length_b 13.2926(9)
_cell_length_c 24.0817(17)
_cell_measurement_reflns_used 9958
_cell_measurement_temperature 86(2)
_cell_measurement_theta_max 30.05
_cell_measurement_theta_min 2.28
_cell_volume 1874.9(2)
_computing_cell_refinement 'Bruker SAINT+ v. 6.45'
_computing_data_collection 'Bruker SMART v. 5.626'
_computing_data_reduction 'Bruker SAINT+ v. 6.45'
_computing_molecular_graphics 'XP, Bruker SHELXTL v. 6.12'
_computing_publication_material 'XCIF, Bruker SHELXTL v. 6.12'
_computing_structure_refinement 'XL, Bruker SHELXTL v. 6.12'
_computing_structure_solution 'XS, Bruker SHELXTL v. 6.12'
_diffrn_ambient_temperature 86(2)
_diffrn_detector_area_resol_mean 8.3
_diffrn_measured_fraction_theta_full 0.996
_diffrn_measured_fraction_theta_max 0.996
_diffrn_measurement_device_type 'Bruker/Siemens SMART APEX'
_diffrn_measurement_method '\w scans'
_diffrn_radiation_monochromator graphite
_diffrn_radiation_source 'normal-focus sealed tube'
_diffrn_radiation_type MoK\a
_diffrn_radiation_wavelength 0.71073
_diffrn_reflns_av_R_equivalents 0.0000
_diffrn_reflns_av_sigmaI/netI 0.0217
_diffrn_reflns_limit_h_max 7
_diffrn_reflns_limit_h_min -7
_diffrn_reflns_limit_k_max 15
_diffrn_reflns_limit_k_min 0
_diffrn_reflns_limit_l_max 28
_diffrn_reflns_limit_l_min 0
_diffrn_reflns_number 28016
_diffrn_reflns_theta_full 25.25
_diffrn_reflns_theta_max 25.25
_diffrn_reflns_theta_min 2.28
_diffrn_standards_number 0
_exptl_absorpt_coefficient_mu 1.145
_exptl_absorpt_correction_T_max 0.8464
_exptl_absorpt_correction_T_min 0.7168
_exptl_absorpt_correction_type multi-scan
_exptl_absorpt_process_details 'SADABS; SAINT+, 2001'
_exptl_crystal_colour colorless
_exptl_crystal_density_diffrn 1.790
_exptl_crystal_density_method 'not measured'
_exptl_crystal_description parallelepiped
_exptl_crystal_F_000 1000
_exptl_crystal_size_max 0.31
_exptl_crystal_size_mid 0.17
_exptl_crystal_size_min 0.15
_refine_diff_density_max 1.257
_refine_diff_density_min -1.239
_refine_diff_density_rms 0.130
_refine_ls_extinction_method none
_refine_ls_goodness_of_fit_ref 1.070
_refine_ls_hydrogen_treatment constr
_refine_ls_matrix_type full
_refine_ls_number_parameters 271
_refine_ls_number_reflns 3360
_refine_ls_number_restraints 18
_refine_ls_restrained_S_all 1.080
_refine_ls_R_factor_all 0.0505
_refine_ls_R_factor_gt 0.0493
_refine_ls_shift/su_max 0.001
_refine_ls_shift/su_mean 0.000
_refine_ls_structure_factor_coef Fsqd
_refine_ls_weighting_details 'calc w=1/[\s^2^(Fo^2^)+(0.0135P)^2^+21.2209P] where P=(Fo^2^+2Fc^2^)/3'
_refine_ls_weighting_scheme calc
_refine_ls_wR_factor_gt 0.1125
_refine_ls_wR_factor_ref 0.1129
_reflns_number_gt 3253
_reflns_number_total 3360
_reflns_threshold_expression I>2\s(I)
_cod_data_source_file ic051608hsup1.cif
_cod_data_source_block bt728compound3
_cod_depositor_comments
;
The following automatic conversions were performed:

'_symmetry_cell_setting' value 'Monoclinic' changed to 'monoclinic'
according to /home/saulius/struct/CIF-dictionaries/cif_core.dic
dictionary named 'cif_core.dic' version 2.4.2 from 2011-04-26.

Automatic conversion script
Id: cif_fix_values 1891 2012-01-12 08:04:46Z andrius 
;
_cod_original_sg_symbol_H-M P2(1)/n
_cod_database_code 4331819

loop_
_symmetry_equiv_pos_as_xyz
'x, y, z'
'-x+1/2, y+1/2, -z+1/2'
'-x, -y, -z'
'x-1/2, -y-1/2, z-1/2'

loop_
_atom_site_label
_atom_site_type_symbol
_atom_site_fract_x
_atom_site_fract_y
_atom_site_fract_z
_atom_site_U_iso_or_equiv
_atom_site_adp_type
_atom_site_occupancy
_atom_site_symmetry_multiplicity
_atom_site_calc_flag
_atom_site_refinement_flags
Ag1 Ag 0.86428(7) 0.23680(3) 0.891763(17) 0.02250(14) Uani 1 1 d .
C1 C 1.1992(10) 0.1020(4) 1.1004(2) 0.0245(12) Uani 1 1 d .
H1A H 1.3492 0.0827 1.0858 0.029 Uiso 1 1 calc R
H1B H 1.1437 0.0450 1.1228 0.029 Uiso 1 1 calc R
C2 C 0.8321(10) 0.0707(4) 1.0459(2) 0.0213(12) Uani 1 1 d .
H2 H 0.7642 0.0245 1.0705 0.026 Uiso 1 1 calc R
C3 C 0.7455(9) 0.1030(4) 0.9957(2) 0.0204(11) Uani 1 1 d .
H3 H 0.6029 0.0830 0.9794 0.024 Uiso 1 1 calc R
C4 C 1.0694(10) 0.1767(4) 1.0088(2) 0.0253(13) Uani 1 1 d .
H4 H 1.1995 0.2180 1.0039 0.030 Uiso 1 1 calc R
C5 C 0.7060(9) 0.4064(4) 0.8091(2) 0.0192(11) Uani 1 1 d .
H5 H 0.5643 0.4136 0.8268 0.023 Uiso 1 1 calc R
C6 C 1.0369(9) 0.3527(4) 0.7868(2) 0.0212(12) Uani 1 1 d .
H6 H 1.1732 0.3140 0.7862 0.025 Uiso 1 1 calc R
C7 C 0.9892(9) 0.4332(4) 0.7534(2) 0.0186(11) Uani 1 1 d .
H7 H 1.0826 0.4606 0.7256 0.022 Uiso 1 1 calc R
C8 C 0.6614(9) 0.5579(4) 0.7477(2) 0.0192(11) Uani 1 1 d .
H8A H 0.4956 0.5448 0.7431 0.023 Uiso 1 1 calc R
H8B H 0.7203 0.5758 0.7109 0.023 Uiso 1 1 calc R
C9 C 0.7003(9) 0.6444(4) 0.7874(2) 0.0167(11) Uani 1 1 d .
C10 C 0.5487(9) 0.6650(4) 0.8289(2) 0.0220(12) Uani 1 1 d .
C11 C 0.5838(10) 0.7441(4) 0.8656(2) 0.0216(12) Uani 1 1 d .
C12 C 0.7692(9) 0.8070(4) 0.8621(2) 0.0199(11) Uani 1 1 d .
C13 C 0.9222(9) 0.7861(4) 0.8210(2) 0.0193(11) Uani 1 1 d .
C14 C 0.8879(9) 0.7062(4) 0.7850(2) 0.0181(11) Uani 1 1 d .
C15 C 0.967(2) 0.5474(11) 0.9252(6) 0.038(3) Uani 0.50 1 d PU
H15A H 1.0719 0.5971 0.9441 0.056 Uiso 0.50 1 d P
H15B H 0.9782 0.5522 0.8861 0.056 Uiso 0.50 1 d P
H15C H 1.0227 0.4791 0.9382 0.056 Uiso 0.50 1 d P
F1 F 1.0439(5) 0.6893(2) 0.74591(13) 0.0249(7) Uani 1 1 d .
F2 F 1.1064(6) 0.8452(3) 0.81539(14) 0.0274(8) Uani 1 1 d .
F3 F 0.4282(6) 0.7577(3) 0.90518(15) 0.0344(8) Uani 1 1 d .
F4 F 0.3621(6) 0.6065(3) 0.83412(15) 0.0306(8) Uani 1 1 d .
N6 N 1.0382(8) 0.1192(3) 1.05347(18) 0.0202(10) Uani 1 1 d .
N7 N 0.8967(8) 0.1691(3) 0.97227(19) 0.0215(10) Uani 1 1 d .
N8 N 0.8580(8) 0.3355(3) 0.82151(19) 0.0206(10) Uani 1 1 d .
N9 N 0.7768(7) 0.4668(3) 0.76842(18) 0.0165(9) Uani 1 1 d .
N10 N 0.3538(7) 0.1375(4) 0.86544(18) 0.0193(10) Uani 1 1 d .
O1 O 0.5329(7) 0.0849(3) 0.86926(17) 0.0287(9) Uani 1 1 d .
O2 O 0.3585(7) 0.2279(3) 0.87992(19) 0.0307(10) Uani 1 1 d .
O3 O 0.1712(7) 0.0990(3) 0.84727(16) 0.0263(9) Uani 1 1 d .
O4 O 0.469(2) 0.3911(11) 0.9565(6) 0.078(4) Uani 0.50 1 d PU
H4A H 0.4629 0.3350 0.9398 0.118 Uiso 0.50 1 d P
H4B H 0.3812 0.3924 0.9849 0.118 Uiso 0.50 1 d P
O5 O 0.727(3) 0.5625(14) 0.9439(7) 0.105(5) Uani 0.50 1 d PU
H5A H 0.6407 0.5082 0.9482 0.158 Uiso 0.50 1 d P

loop_
_atom_site_aniso_label
_atom_site_aniso_U_11
_atom_site_aniso_U_22
_atom_site_aniso_U_33
_atom_site_aniso_U_23
_atom_site_aniso_U_13
_atom_site_aniso_U_12
Ag1 0.0261(2) 0.0217(2) 0.0196(2) 0.00859(17) -0.00053(16) 0.00227(18)
C1 0.031(3) 0.020(3) 0.023(3) -0.001(2) -0.007(2) 0.005(2)
C2 0.027(3) 0.019(3) 0.018(3) 0.000(2) 0.003(2) 0.000(2)
C3 0.020(3) 0.021(3) 0.020(3) -0.003(2) 0.000(2) 0.002(2)
C4 0.026(3) 0.022(3) 0.027(3) 0.004(2) -0.002(2) 0.001(2)
C5 0.020(3) 0.023(3) 0.015(3) 0.002(2) 0.001(2) 0.000(2)
C6 0.021(3) 0.021(3) 0.022(3) -0.001(2) -0.001(2) 0.003(2)
C7 0.018(3) 0.022(3) 0.015(3) -0.003(2) 0.000(2) -0.003(2)
C8 0.021(3) 0.020(3) 0.016(3) 0.003(2) -0.002(2) 0.001(2)
C9 0.020(3) 0.015(3) 0.014(2) 0.002(2) -0.005(2) 0.004(2)
C10 0.019(3) 0.022(3) 0.025(3) 0.005(2) 0.000(2) 0.001(2)
C11 0.025(3) 0.018(3) 0.022(3) 0.000(2) 0.003(2) 0.006(2)
C12 0.025(3) 0.018(3) 0.016(3) 0.001(2) -0.005(2) 0.005(2)
C13 0.024(3) 0.015(3) 0.019(3) 0.003(2) -0.005(2) -0.001(2)
C14 0.021(3) 0.018(3) 0.016(3) 0.003(2) 0.000(2) 0.005(2)
C15 0.037(5) 0.043(5) 0.032(5) 0.016(4) -0.009(4) -0.007(4)
F1 0.0274(18) 0.0283(18) 0.0193(16) -0.0046(14) 0.0062(13) -0.0056(14)
F2 0.0292(18) 0.0272(18) 0.0256(18) -0.0045(14) 0.0000(14) -0.0086(14)
F3 0.037(2) 0.035(2) 0.032(2) -0.0093(16) 0.0127(16) 0.0049(16)
F4 0.0243(18) 0.0322(19) 0.036(2) -0.0032(16) 0.0073(15) -0.0058(15)
N6 0.029(3) 0.018(2) 0.014(2) -0.0018(18) -0.0008(19) 0.0036(19)
N7 0.025(2) 0.020(2) 0.019(2) 0.0021(19) -0.0010(19) -0.0001(19)
N8 0.019(2) 0.023(2) 0.020(2) 0.0044(19) -0.0007(19) -0.0006(19)
N9 0.017(2) 0.019(2) 0.013(2) 0.0006(17) -0.0029(17) -0.0004(18)
N10 0.017(2) 0.025(3) 0.016(2) 0.0064(19) 0.0006(18) 0.0020(19)
O1 0.026(2) 0.034(2) 0.026(2) 0.0077(18) -0.0033(17) 0.0108(18)
O2 0.026(2) 0.024(2) 0.042(3) -0.0061(19) -0.0014(19) -0.0013(18)
O3 0.023(2) 0.032(2) 0.024(2) -0.0010(17) -0.0069(17) -0.0049(17)
O4 0.075(5) 0.074(5) 0.086(5) -0.031(4) 0.006(4) -0.002(4)
O5 0.105(7) 0.106(7) 0.105(7) 0.020(5) 0.001(5) 0.001(5)

loop_
_atom_type_symbol
_atom_type_description
_atom_type_scat_dispersion_real
_atom_type_scat_dispersion_imag
_atom_type_scat_source
C C 0.0033 0.0016 'International Tables Vol C Tables 4.2.6.8 and 6.1.1.4'
H H 0.0000 0.0000 'International Tables Vol C Tables 4.2.6.8 and 6.1.1.4'
N N 0.0061 0.0033 'International Tables Vol C Tables 4.2.6.8 and 6.1.1.4'
O O 0.0106 0.0060 'International Tables Vol C Tables 4.2.6.8 and 6.1.1.4'
F F 0.0171 0.0103 'International Tables Vol C Tables 4.2.6.8 and 6.1.1.4'
Ag Ag -0.8971 1.1015 'International Tables Vol C Tables 4.2.6.8 and 6.1.1.4'

loop_
_geom_angle_atom_site_label_1
_geom_angle_atom_site_label_2
_geom_angle_atom_site_label_3
_geom_angle
_geom_angle_site_symmetry_1
_geom_angle_site_symmetry_3
N8 Ag1 N7 166.53(18) . .
N6 C1 C12 113.4(4) . 3_767
N6 C1 H1A 108.9 . .
C12 C1 H1A 108.9 3_767 .
N6 C1 H1B 108.9 . .
C12 C1 H1B 108.9 3_767 .
H1A C1 H1B 107.7 . .
C3 C2 N6 105.7(5) . .
C3 C2 H2 127.2 . .
N6 C2 H2 127.2 . .
C2 C3 N7 109.6(5) . .
C2 C3 H3 125.2 . .
N7 C3 H3 125.2 . .
N7 C4 N6 111.7(5) . .
N7 C4 H4 124.1 . .
N6 C4 H4 124.1 . .
N8 C5 N9 111.7(5) . .
N8 C5 H5 124.2 . .
N9 C5 H5 124.2 . .
C7 C6 N8 110.0(5) . .
C7 C6 H6 125.0 . .
N8 C6 H6 125.0 . .
C6 C7 N9 105.6(5) . .
C6 C7 H7 127.2 . .
N9 C7 H7 127.2 . .
N9 C8 C9 110.8(4) . .
N9 C8 H8A 109.5 . .
C9 C8 H8A 109.5 . .
N9 C8 H8B 109.5 . .
C9 C8 H8B 109.5 . .
H8A C8 H8B 108.1 . .
C14 C9 C10 116.3(5) . .
C14 C9 C8 122.3(5) . .
C10 C9 C8 121.3(5) . .
F4 C10 C9 119.5(5) . .
F4 C10 C11 118.9(5) . .
C9 C10 C11 121.6(5) . .
F3 C11 C12 120.9(5) . .
F3 C11 C10 117.5(5) . .
C12 C11 C10 121.7(5) . .
C11 C12 C13 116.9(5) . .
C11 C12 C1 122.1(5) . 3_767
C13 C12 C1 121.0(5) . 3_767
F2 C13 C14 119.2(5) . .
F2 C13 C12 119.6(5) . .
C14 C13 C12 121.2(5) . .
F1 C14 C9 119.2(5) . .
F1 C14 C13 118.4(5) . .
C9 C14 C13 122.3(5) . .
O5 C15 H15A 110.0 . .
O5 C15 H15B 112.7 . .
H15A C15 H15B 110.2 . .
O5 C15 H15C 109.0 . .
H15A C15 H15C 105.2 . .
H15B C15 H15C 109.6 . .
C4 N6 C2 107.6(5) . .
C4 N6 C1 127.5(5) . .
C2 N6 C1 124.7(5) . .
C4 N7 C3 105.3(5) . .
C4 N7 Ag1 127.9(4) . .
C3 N7 Ag1 126.7(4) . .
C5 N8 C6 105.3(5) . .
C5 N8 Ag1 127.6(4) . .
C6 N8 Ag1 125.8(4) . .
C5 N9 C7 107.4(4) . .
C5 N9 C8 126.3(5) . .
C7 N9 C8 126.0(5) . .
O2 N10 O3 120.0(5) . .
O2 N10 O1 120.1(5) . .
O3 N10 O1 119.9(5) . .
H4A O4 H4B 112.1 . .
C15 O5 H5A 117.9 . .

loop_
_geom_bond_atom_site_label_1
_geom_bond_atom_site_label_2
_geom_bond_distance
_geom_bond_site_symmetry_2
Ag1 N8 2.140(5) .
Ag1 N7 2.141(5) .
C1 N6 1.468(7) .
C1 C12 1.517(8) 3_767
C1 H1A 0.9900 .
C1 H1B 0.9900 .
C2 C3 1.366(8) .
C2 N6 1.376(7) .
C2 H2 0.9500 .
C3 N7 1.380(7) .
C3 H3 0.9500 .
C4 N7 1.324(7) .
C4 N6 1.336(7) .
C4 H4 0.9500 .
C5 N8 1.325(7) .
C5 N9 1.342(7) .
C5 H5 0.9500 .
C6 C7 1.363(8) .
C6 N8 1.380(7) .
C6 H6 0.9500 .
C7 N9 1.381(7) .
C7 H7 0.9500 .
C8 N9 1.467(7) .
C8 C9 1.508(7) .
C8 H8A 0.9900 .
C8 H8B 0.9900 .
C9 C14 1.374(8) .
C9 C10 1.385(8) .
C10 F4 1.351(6) .
C10 C11 1.385(8) .
C11 F3 1.351(6) .
C11 C12 1.375(8) .
C12 C13 1.385(8) .
C12 C1 1.517(8) 3_767
C13 F2 1.345(6) .
C13 C14 1.382(8) .
C14 F1 1.352(6) .
C15 O5 1.50(2) .
C15 H15A 1.0038 .
C15 H15B 0.9474 .
C15 H15C 1.0110 .
N10 O2 1.251(6) .
N10 O3 1.253(6) .
N10 O1 1.262(6) .
O4 H4A 0.8472 .
O4 H4B 0.8667 .
O5 H5A 0.8908 .

loop_
_geom_hbond_atom_site_label_D
_geom_hbond_atom_site_label_H
_geom_hbond_atom_site_label_A
_geom_hbond_distance_DH
_geom_hbond_distance_HA
_geom_hbond_distance_DA
_geom_hbond_angle_DHA
_geom_hbond_site_symmetry_A
O4 H4A O2 0.85 2.10 2.906(14) 158.0 .
O4 H4B O5 0.87 1.94 2.76(2) 156.9 3_667
O5 H5A O4 0.89 1.87 2.76(2) 177.8 .
C8 H8A O3 0.99 2.47 3.010(6) 114.1 2_556
C1 H1A O1 0.99 2.56 3.016(7) 107.8 3_757
